data_8103691
loop_
_publ_author_name
'Dorset, D.L.'

_publ_section_title
;
 The crystal structure of ZSM-10, a powder x-ray and electron diffraction
 study
;
_journal_name_full 'Zeitschrift fuer Kristallographie (149,1979-)'
_journal_page_first 260
_journal_page_last 265
_journal_volume 21
_journal_year 2006
_chemical_formula_sum 'O2 Si'
_chemical_name_systematic 'Si O2'
_space_group_IT_number 191
_symmetry_space_group_name_Hall '-P 6 2'
_symmetry_space_group_name_H-M 'P 6/m m m'
_cell_angle_alpha 90
_cell_angle_beta 90
_cell_angle_gamma 120
_cell_formula_units_Z 108
_cell_length_a 31.39
_cell_length_b 31.39
_cell_length_c 7.5147
_cell_volume 6412.464
_citation_journal_id_ASTM ZEKRDZ
_cod_data_source_file Dorset_ZEKRDZ_2006_1139.cif
_cod_data_source_block O2Si1
_cod_original_cell_volume 6412.463
_cod_original_formula_sum 'O2 Si1'
_cod_database_code 8103691

loop_
_symmetry_equiv_pos_as_xyz
x,y,z
x-y,x,z
-y,x-y,z
-x,-y,z
-x+y,-x,z
y,-x+y,z
-y,-x,-z
x-y,-y,-z
x,x-y,-z
y,x,-z
-x+y,y,-z
-x,-x+y,-z
-x,-y,-z
-x+y,-x,-z
y,-x+y,-z
x,y,-z
x-y,x,-z
-y,x-y,-z
y,x,z
-x+y,y,z
-x,-x+y,z
-y,-x,z
x-y,-y,z
x,x-y,z

loop_
_atom_site_label
_atom_site_type_symbol
_atom_site_fract_x
_atom_site_fract_y
_atom_site_fract_z
_atom_site_occupancy
_atom_site_U_iso_or_equiv
O9 O-2 0.4235 0.2725 0.2536 1 0.0
Si3 Si+4 0.3827 0.2885 0.2127 1 0.0
O2 O-2 0.1868 0.0934 0.5 1 0.0
O5 O-2 0.2779 0.2025 0 1 0.0
O12 O-2 0.5793 0.4207 0.5 1 0.0
O7 O-2 0.3802 0.297 0 1 0.0
O14 O-2 0.489 0.2445 0.2621 1 0.0
O8 O-2 0.3976 0.3384 0.3235 1 0.0
O11 O-2 0.4823 0.3866 0.5 1 0.0
Si5 Si+4 0.525 0.372 0.5 1 0.0
O10 O-2 0.4184 0.4184 0.5 1 0.0
O1 O-2 0.1559 0.1559 0.5 1 0.0
O6 O-2 0.3307 0.2454 0.2885 1 0.0
O13 O-2 0.5176 0.3386 0.3254 1 0.0
O15 O-2 0.4903 0.3015 0 1 0.0
Si2 Si+4 0.2869 0.1951 0.2096 1 0.0
Si4 Si+4 0.4245 0.3702 0.5 1 0.0
Si6 Si+4 0.4804 0.2898 0.212 1 0.0
O3 O-2 0.2372 0.1781 0.3244 1 0.0
O4 O-2 0.3005 0.1503 0.224 1 0.0
Si1 Si+4 0.2049 0.1516 0.5 1 0.0
